data_8104844
loop_
_publ_author_name
'Huo, Yueyang'
'He, Qingpeng'
'Wang, Yong'

_publ_section_title
;
 The crystal structure of
 tris(2,3,4,6,7,8,9,10-octahydro-1H-pyrimido[1,2-a]azepin-5-ium)
 trihydrodecavanadate(V), C27H54N6O28V10
;
_journal_issue 2
_journal_name_full 'Zeitschrift f\"ur Kristallographie - New Crystal Structures'
_journal_page_first 401
_journal_page_last 404
_journal_paper_doi 10.1515/ncrs-2020-0580
_journal_volume 236
_journal_year 2021
_chemical_formula_sum 'C27 H54 N6 O28 V10'
_chemical_formula_weight 1420.16
_space_group_crystal_system triclinic
_space_group_IT_number 2
_space_group_name_Hall '-P 1'
_space_group_name_H-M_alt 'P -1'
_atom_sites_solution_hydrogens mixed
_cell_angle_alpha 91.784(3)
_cell_angle_beta 104.264(3)
_cell_angle_gamma 107.112(2)
_cell_formula_units_Z 2
_cell_length_a 11.3803(3)
_cell_length_b 14.0832(4)
_cell_length_c 16.2352(7)
_cell_measurement_reflns_used 9785
_cell_measurement_temperature 293(2)
_cell_measurement_theta_max 29.4051
_cell_measurement_theta_min 2.8613
_cell_volume 2395.05(15)
_computing_structure_refinement 'SHELXL-2014/7 (Sheldrick, 2014)'
_diffrn_ambient_temperature 293(2)
_diffrn_measured_fraction_theta_full 0.997
_diffrn_measured_fraction_theta_max 0.997
_diffrn_measurement_device_type 'multiwire proportional'
_diffrn_measurement_method 'phi and omega scans'
_diffrn_radiation_type MoK\a
_diffrn_radiation_wavelength 0.71073
_diffrn_reflns_av_R_equivalents 0.0208
_diffrn_reflns_av_unetI/netI 0.0278
_diffrn_reflns_Laue_measured_fraction_full 0.997
_diffrn_reflns_Laue_measured_fraction_max 0.997
_diffrn_reflns_limit_h_max 13
_diffrn_reflns_limit_h_min -13
_diffrn_reflns_limit_k_max 16
_diffrn_reflns_limit_k_min -16
_diffrn_reflns_limit_l_max 17
_diffrn_reflns_limit_l_min -19
_diffrn_reflns_number 19494
_diffrn_reflns_point_group_measured_fraction_full 0.997
_diffrn_reflns_point_group_measured_fraction_max 0.997
_diffrn_reflns_theta_full 25.049
_diffrn_reflns_theta_max 25.049
_diffrn_reflns_theta_min 2.867
_exptl_absorpt_coefficient_mu 1.952
_exptl_absorpt_correction_T_max 0.662
_exptl_absorpt_correction_T_min 0.592
_exptl_absorpt_correction_type multi-scan
_exptl_absorpt_process_details sadabs
_exptl_crystal_colour orange
_exptl_crystal_density_diffrn 1.969
_exptl_crystal_description block
_exptl_crystal_F_000 1424
_exptl_crystal_size_max 0.300
_exptl_crystal_size_mid 0.260
_exptl_crystal_size_min 0.230
_exptl_transmission_factor_max 0.661
_exptl_transmission_factor_min 0.590
_refine_diff_density_max 0.411
_refine_diff_density_min -0.621
_refine_diff_density_rms 0.072
_refine_ls_extinction_coef 0.0059(2)
_refine_ls_extinction_expression Fc^*^=kFc[1+0.001xFc^2^\l^3^/sin(2\q)]^-1/4^
_refine_ls_extinction_method 'SHELXL-2014/7 (Sheldrick 2014'
_refine_ls_goodness_of_fit_ref 1.021
_refine_ls_hydrogen_treatment constr
_refine_ls_matrix_type full
_refine_ls_number_parameters 641
_refine_ls_number_reflns 8468
_refine_ls_number_restraints 0
_refine_ls_restrained_S_all 1.021
_refine_ls_R_factor_all 0.0404
_refine_ls_R_factor_gt 0.0291
_refine_ls_shift/su_max 0.002
_refine_ls_shift/su_mean 0.000
_refine_ls_structure_factor_coef Fsqd
_refine_ls_weighting_details 'w=1/[\s^2^(Fo^2^)+(0.0357P)^2^+1.8147P] where P=(Fo^2^+2Fc^2^)/3'
_refine_ls_weighting_scheme calc
_refine_ls_wR_factor_gt 0.0736
_refine_ls_wR_factor_ref 0.0810
_reflns_Friedel_coverage 0.000
_reflns_Friedel_fraction_full .
_reflns_Friedel_fraction_max .
_reflns_number_gt 6898
_reflns_number_total 8468
_reflns_threshold_expression 'I > 2\s(I)'
_cod_data_source_file suppl_j_ncrs-2020-0580_suppl.cif
_cod_data_source_block 4
_cod_original_cell_volume 2395.04(14)
_cod_database_code 8104844
_shelx_space_group_comment
;
The symmetry employed for this shelxl refinement is uniquely defined
by the following loop, which should always be used as a source of
symmetry information in preference to the above space-group names.
They are only intended as comments.
;
_shelx_estimated_absorpt_t_min 0.592
_shelx_estimated_absorpt_t_max 0.662

loop_
_space_group_symop_operation_xyz
'x, y, z'
'-x, -y, -z'

loop_
_atom_site_label
_atom_site_type_symbol
_atom_site_fract_x
_atom_site_fract_y
_atom_site_fract_z
_atom_site_U_iso_or_equiv
_atom_site_adp_type
_atom_site_occupancy
_atom_site_site_symmetry_order
_atom_site_calc_flag
_atom_site_refinement_flags_posn
_atom_site_refinement_flags_adp
_atom_site_refinement_flags_occupancy
_atom_site_disorder_assembly
_atom_site_disorder_group
V1 V 0.19317(4) 0.73835(3) 0.93744(3) 0.01919(11) Uani 1 1 d . . . . .
V2 V 0.17734(4) 0.95560(3) 0.92230(3) 0.02003(11) Uani 1 1 d . . . . .
V3 V 0.10097(4) 1.02294(3) 0.74243(3) 0.02194(11) Uani 1 1 d . . . . .
V4 V 0.38385(4) 1.10791(3) 0.83842(3) 0.02159(11) Uani 1 1 d . . . . .
V5 V 0.30449(4) 0.95834(3) 0.67754(3) 0.01934(11) Uani 1 1 d . . . . .
V6 V 0.32366(4) 0.74662(3) 0.69509(3) 0.02024(11) Uani 1 1 d . . . . .
V7 V 0.41903(4) 0.68271(3) 0.87273(3) 0.02226(12) Uani 1 1 d . . . . .
V8 V 0.13640(4) 0.59398(3) 0.77324(3) 0.02250(12) Uani 1 1 d . . . . .
V9 V 0.11018(3) 0.80615(3) 0.75800(3) 0.01663(11) Uani 1 1 d . . . . .
V10 V 0.41043(4) 0.89898(3) 0.85916(3) 0.01743(11) Uani 1 1 d . . . . .
O1 O 0.09629(14) 0.81682(12) 0.87495(11) 0.0185(4) Uani 1 1 d . . . . .
O2 O 0.36767(17) 0.74912(14) 0.60925(12) 0.0287(4) Uani 1 1 d . . . . .
O3 O 0.42176(14) 0.88946(12) 0.74913(10) 0.0177(4) Uani 1 1 d . . . . .
O4 O 0.10128(15) 0.62357(13) 0.88124(11) 0.0229(4) Uani 1 1 d . . . . .
O5 O 0.44413(15) 0.70338(13) 0.76890(12) 0.0238(4) Uani 1 1 d . . . . .
O6 O 0.26772(14) 0.76291(12) 0.82108(10) 0.0178(4) Uani 1 1 d . . . . .
O7 O 0.19921(15) 0.62806(13) 0.68026(11) 0.0233(4) Uani 1 1 d . . . . .
O8 O 0.28003(16) 0.57074(13) 0.83226(12) 0.0251(4) Uani 1 1 d . . . . .
O9 O 0.19436(14) 0.81856(12) 0.66772(10) 0.0185(4) Uani 1 1 d . . . . .
O10 O 0.02708(15) 0.68427(13) 0.73186(11) 0.0221(4) Uani 1 1 d . . . . .
O11 O 0.32235(14) 0.88640(12) 0.95837(11) 0.0185(4) Uani 1 1 d . . . . .
H11 H 0.3718 0.9050 1.0085 0.022 Uiso 1 1 d R U . . .
O12 O 0.49443(14) 1.02164(13) 0.89216(11) 0.0212(4) Uani 1 1 d . . . . .
O13 O 0.01184(15) 0.87262(13) 0.71859(11) 0.0223(4) Uani 1 1 d . . . . .
O14 O 0.16822(15) 1.00189(13) 0.65300(11) 0.0226(4) Uani 1 1 d . . . . .
O15 O 0.34592(15) 0.69718(13) 0.97054(11) 0.0223(4) Uani 1 1 d . . . . .
H15 H 0.4019 0.7406 1.0092 0.027 Uiso 1 1 d R U . . .
O16 O 0.23501(15) 1.13302(13) 0.78882(11) 0.0233(4) Uani 1 1 d . . . . .
O17 O 0.50843(14) 0.83351(12) 0.90655(11) 0.0204(4) Uani 1 1 d . . . . .
O18 O 0.25426(14) 0.94585(12) 0.80853(10) 0.0176(4) Uani 1 1 d . . . . .
O19 O 0.34503(16) 0.96079(14) 0.59023(12) 0.0279(4) Uani 1 1 d . . . . .
O20 O 0.15663(17) 0.73762(14) 1.02614(12) 0.0299(4) Uani 1 1 d . . . . .
O21 O 0.48589(17) 1.21555(14) 0.87576(12) 0.0311(4) Uani 1 1 d . . . . .
O22 O 0.06886(15) 0.99988(13) 0.85355(11) 0.0238(4) Uani 1 1 d . . . . .
O23 O 0.31609(15) 1.07955(13) 0.94142(11) 0.0232(4) Uani 1 1 d . . . . .
H23 H 0.3763 1.0764 0.9832 0.028 Uiso 1 1 d R U . . .
O24 O 0.53030(17) 0.64074(15) 0.92003(13) 0.0333(5) Uani 1 1 d . . . . .
O25 O 0.14492(17) 0.95660(15) 1.01285(12) 0.0304(4) Uani 1 1 d . . . . .
O26 O -0.01078(17) 1.06570(15) 0.69683(13) 0.0340(5) Uani 1 1 d . . . . .
O27 O 0.03670(17) 0.48558(14) 0.74122(13) 0.0359(5) Uani 1 1 d . . . . .
O28 O 0.41317(15) 1.07918(13) 0.73903(11) 0.0218(4) Uani 1 1 d . . . . .
C1 C 0.7152(4) 0.5701(3) 0.3744(2) 0.0567(10) Uani 1 1 d . . . . .
H1A H 0.7725 0.5370 0.3603 0.068 Uiso 1 1 calc R U . . .
H1B H 0.6563 0.5749 0.3214 0.068 Uiso 1 1 calc R U . . .
C2 C 0.6416(4) 0.5082(3) 0.4292(3) 0.0716(13) Uani 1 1 d . . . . .
H2A H 0.5740 0.4528 0.3932 0.086 Uiso 1 1 calc R U . . .
H2B H 0.6020 0.5487 0.4555 0.086 Uiso 1 1 calc R U . . .
C3 C 0.7238(5) 0.4665(3) 0.5002(3) 0.0815(14) Uani 1 1 d . . . . .
H3A H 0.6704 0.4326 0.5353 0.098 Uiso 1 1 calc R U . . .
H3B H 0.7497 0.4165 0.4731 0.098 Uiso 1 1 calc R U . . .
C4 C 0.8398(4) 0.5391(3) 0.5574(3) 0.0639(11) Uani 1 1 d . . . . .
H4A H 0.8832 0.5030 0.5977 0.077 Uiso 1 1 calc R U . . .
H4B H 0.8139 0.5845 0.5899 0.077 Uiso 1 1 calc R U . . .
C5 C 0.9345(3) 0.6008(3) 0.5117(3) 0.0580(10) Uani 1 1 d . . . . .
H5A H 1.0189 0.6249 0.5512 0.070 Uiso 1 1 calc R U . . .
H5B H 0.9384 0.5590 0.4645 0.070 Uiso 1 1 calc R U . . .
C6 C 0.8952(3) 0.6868(2) 0.4791(2) 0.0386(7) Uani 1 1 d . . . . .
C7 C 0.9224(4) 0.8642(3) 0.4967(2) 0.0693(13) Uani 1 1 d . . . . .
H7A H 0.9572 0.8954 0.4518 0.083 Uiso 1 1 calc R U . . .
H7B H 0.9531 0.9126 0.5471 0.083 Uiso 1 1 calc R U . . .
C8 C 0.7808(4) 0.8317(3) 0.4685(3) 0.0621(11) Uani 1 1 d . . . . .
H8A H 0.7518 0.8883 0.4517 0.075 Uiso 1 1 calc R U . . .
H8B H 0.7465 0.8064 0.5154 0.075 Uiso 1 1 calc R U . . .
C9 C 0.7342(3) 0.7522(3) 0.3951(2) 0.0494(9) Uani 1 1 d . . . . .
H9A H 0.6419 0.7256 0.3811 0.059 Uiso 1 1 calc R U . . .
H9B H 0.7576 0.7804 0.3455 0.059 Uiso 1 1 calc R U . . .
C21 C 0.3238(4) 0.5084(3) 0.2395(3) 0.0644(11) Uani 1 1 d . . . . .
H21A H 0.4030 0.5412 0.2827 0.077 Uiso 1 1 calc R U . . .
H21B H 0.2547 0.5180 0.2603 0.077 Uiso 1 1 calc R U . . .
C20 C 0.3067(3) 0.3977(3) 0.2285(2) 0.0465(8) Uani 1 1 d . . . . .
H20A H 0.3774 0.3881 0.2097 0.056 Uiso 1 1 calc R U . . .
H20B H 0.3096 0.3722 0.2835 0.056 Uiso 1 1 calc R U . . .
C19 C 0.1831(3) 0.3379(2) 0.16505(19) 0.0326(7) Uani 1 1 d . . . . .
H19A H 0.1618 0.2691 0.1781 0.039 Uiso 1 1 calc R U . . .
H19B H 0.1159 0.3636 0.1729 0.039 Uiso 1 1 calc R U . . .
C24 C 0.1993(3) 0.4213(2) 0.0382(2) 0.0412(8) Uani 1 1 d . . . . .
C23 C 0.2048(4) 0.5149(3) 0.0857(3) 0.0632(11) Uani 1 1 d . . . . .
H23A H 0.1320 0.5017 0.1093 0.076 Uiso 1 1 calc R U . . .
H23B H 0.1983 0.5643 0.0459 0.076 Uiso 1 1 calc R U . . .
C22 C 0.3265(4) 0.5581(3) 0.1579(3) 0.0786(14) Uani 1 1 d . . . . .
H22A H 0.3981 0.5514 0.1387 0.094 Uiso 1 1 calc R U . . .
H22B H 0.3403 0.6290 0.1707 0.094 Uiso 1 1 calc R U . . .
C25 C 0.2077(4) 0.3376(3) -0.0931(2) 0.0646(11) Uani 1 1 d . . . . .
H25A H 0.2931 0.3329 -0.0846 0.078 Uiso 1 1 calc R U . . .
H25B H 0.1744 0.3438 -0.1530 0.078 Uiso 1 1 calc R U . . .
C26 C 0.1241(3) 0.2468(3) -0.0681(2) 0.0526(9) Uani 1 1 d . . . . .
H26A H 0.1276 0.1875 -0.0982 0.063 Uiso 1 1 calc R U . . .
H26B H 0.0365 0.2477 -0.0839 0.063 Uiso 1 1 calc R U . . .
C27 C 0.1669(3) 0.2434(2) 0.0268(2) 0.0376(7) Uani 1 1 d . . . . .
H27A H 0.1039 0.1906 0.0438 0.045 Uiso 1 1 calc R U . . .
H27B H 0.2468 0.2281 0.0407 0.045 Uiso 1 1 calc R U . . .
C17 C 0.2833(3) 1.1163(2) 0.3174(2) 0.0472(9) Uani 1 1 d . . . . .
H17A H 0.3187 1.1876 0.3353 0.057 Uiso 1 1 calc R U . . .
H17B H 0.1984 1.0940 0.3260 0.057 Uiso 1 1 calc R U . . .
C16 C 0.2735(3) 1.0975(3) 0.2241(2) 0.0494(9) Uani 1 1 d . . . . .
H16A H 0.2026 1.1164 0.1903 0.059 Uiso 1 1 calc R U . . .
H16B H 0.3510 1.1381 0.2118 0.059 Uiso 1 1 calc R U . . .
C18 C 0.3647(3) 1.0638(2) 0.3721(2) 0.0366(7) Uani 1 1 d . . . . .
H18A H 0.4537 1.0994 0.3774 0.044 Uiso 1 1 calc R U . . .
H18B H 0.3516 1.0648 0.4289 0.044 Uiso 1 1 calc R U . . .
C15 C 0.2850(3) 0.9310(2) 0.25513(19) 0.0327(7) Uani 1 1 d . . . . .
C14 C 0.2582(3) 0.8257(2) 0.2209(2) 0.0480(9) Uani 1 1 d . . . . .
H14A H 0.3362 0.8079 0.2377 0.058 Uiso 1 1 calc R U . . .
H14B H 0.2324 0.8202 0.1589 0.058 Uiso 1 1 calc R U . . .
C13 C 0.1549(3) 0.7515(3) 0.2514(2) 0.0509(9) Uani 1 1 d . . . . .
H13A H 0.0865 0.7797 0.2503 0.061 Uiso 1 1 calc R U . . .
H13B H 0.1201 0.6910 0.2116 0.061 Uiso 1 1 calc R U . . .
C12 C 0.2004(4) 0.7240(3) 0.3404(2) 0.0615(11) Uani 1 1 d . . . . .
H12A H 0.1295 0.6752 0.3539 0.074 Uiso 1 1 calc R U . . .
H12B H 0.2656 0.6925 0.3407 0.074 Uiso 1 1 calc R U . . .
C11 C 0.2539(3) 0.8115(2) 0.4098(2) 0.0491(9) Uani 1 1 d . . . . .
H11A H 0.2773 0.7869 0.4647 0.059 Uiso 1 1 calc R U . . .
H11B H 0.1879 0.8417 0.4111 0.059 Uiso 1 1 calc R U . . .
C10 C 0.3698(3) 0.8911(2) 0.39777(19) 0.0375(7) Uani 1 1 d . . . . .
H10A H 0.4189 0.9290 0.4527 0.045 Uiso 1 1 calc R U . . .
H10B H 0.4233 0.8588 0.3774 0.045 Uiso 1 1 calc R U . . .
N1 N 0.7899(2) 0.67144(19) 0.41649(16) 0.0373(6) Uani 1 1 d . . . . .
N2 N 0.9630(3) 0.7766(2) 0.51602(18) 0.0546(8) Uani 1 1 d . . . . .
H2 H 1.0344 0.7843 0.5533 0.065 Uiso 1 1 calc R U . . .
N3 N 0.3363(2) 0.96030(17) 0.33712(15) 0.0278(5) Uani 1 1 d . . . . .
N4 N 0.2546(2) 0.9933(2) 0.20121(17) 0.0429(7) Uani 1 1 d . . . . .
H4 H 0.2208 0.9701 0.1483 0.051 Uiso 1 1 calc R U . . .
N5 N 0.1842(2) 0.33866(17) 0.07441(15) 0.0287(5) Uani 1 1 d . . . . .
N6 N 0.2112(3) 0.4236(2) -0.0407(2) 0.0624(9) Uani 1 1 d . . . . .
H6 H 0.2216 0.4796 -0.0622 0.075 Uiso 1 1 calc R U . . .

loop_
_atom_site_aniso_label
_atom_site_aniso_U_11
_atom_site_aniso_U_22
_atom_site_aniso_U_33
_atom_site_aniso_U_23
_atom_site_aniso_U_13
_atom_site_aniso_U_12
V1 0.0184(2) 0.0212(2) 0.0159(2) 0.00338(18) 0.00411(17) 0.00331(17)
V2 0.0212(2) 0.0223(2) 0.0159(2) 0.00005(18) 0.00508(17) 0.00597(17)
V3 0.0213(2) 0.0248(2) 0.0197(3) 0.00299(19) 0.00258(18) 0.00956(18)
V4 0.0233(2) 0.0189(2) 0.0175(2) 0.00084(18) 0.00200(18) 0.00212(17)
V5 0.0219(2) 0.0208(2) 0.0147(2) 0.00343(18) 0.00503(17) 0.00553(17)
V6 0.0236(2) 0.0194(2) 0.0173(2) 0.00010(18) 0.00616(18) 0.00564(17)
V7 0.0204(2) 0.0233(2) 0.0227(3) 0.0032(2) 0.00357(18) 0.00810(18)
V8 0.0217(2) 0.0179(2) 0.0229(3) 0.00026(19) 0.00354(18) 0.00090(17)
V9 0.0139(2) 0.0193(2) 0.0134(2) 0.00036(18) 0.00102(16) 0.00268(16)
V10 0.0152(2) 0.0195(2) 0.0142(2) 0.00062(18) 0.00128(16) 0.00260(17)
O1 0.0162(8) 0.0220(9) 0.0154(9) 0.0021(7) 0.0034(7) 0.0040(7)
O2 0.0337(10) 0.0299(11) 0.0235(11) 0.0000(8) 0.0112(8) 0.0088(8)
O3 0.0160(8) 0.0209(9) 0.0147(9) 0.0011(7) 0.0036(7) 0.0042(7)
O4 0.0208(8) 0.0227(10) 0.0211(10) 0.0038(8) 0.0046(7) 0.0015(7)
O5 0.0218(8) 0.0250(10) 0.0255(10) 0.0016(8) 0.0071(8) 0.0080(7)
O6 0.0155(8) 0.0201(9) 0.0149(9) 0.0011(7) 0.0022(7) 0.0029(7)
O7 0.0250(9) 0.0205(9) 0.0208(10) -0.0020(8) 0.0035(7) 0.0046(7)
O8 0.0265(9) 0.0208(10) 0.0250(11) 0.0020(8) 0.0041(8) 0.0053(7)
O9 0.0188(8) 0.0202(9) 0.0136(9) 0.0004(7) 0.0025(7) 0.0034(7)
O10 0.0176(8) 0.0237(10) 0.0203(10) 0.0006(8) 0.0025(7) 0.0017(7)
O11 0.0159(8) 0.0236(9) 0.0113(9) -0.0001(7) -0.0011(7) 0.0032(7)
O12 0.0180(8) 0.0228(10) 0.0175(10) 0.0003(8) 0.0018(7) 0.0012(7)
O13 0.0178(8) 0.0274(10) 0.0189(10) 0.0010(8) 0.0009(7) 0.0065(7)
O14 0.0237(9) 0.0259(10) 0.0166(10) 0.0027(8) 0.0018(7) 0.0085(7)
O15 0.0210(8) 0.0253(10) 0.0168(10) 0.0030(8) 0.0010(7) 0.0047(7)
O16 0.0268(9) 0.0215(9) 0.0209(10) 0.0010(8) 0.0037(7) 0.0087(7)
O17 0.0173(8) 0.0233(10) 0.0189(10) 0.0017(8) 0.0022(7) 0.0058(7)
O18 0.0153(8) 0.0199(9) 0.0150(9) 0.0002(7) 0.0020(7) 0.0038(7)
O19 0.0314(10) 0.0320(11) 0.0211(10) 0.0058(9) 0.0108(8) 0.0079(8)
O20 0.0343(10) 0.0355(11) 0.0201(10) 0.0065(9) 0.0103(8) 0.0086(8)
O21 0.0327(10) 0.0247(10) 0.0267(11) -0.0020(9) 0.0026(8) 0.0004(8)
O22 0.0215(9) 0.0286(10) 0.0218(10) 0.0007(8) 0.0042(7) 0.0099(7)
O23 0.0224(8) 0.0250(10) 0.0179(10) -0.0008(8) 0.0014(7) 0.0046(7)
O24 0.0282(10) 0.0390(12) 0.0355(12) 0.0106(10) 0.0051(9) 0.0167(9)
O25 0.0353(10) 0.0370(11) 0.0204(11) 0.0009(9) 0.0101(8) 0.0114(9)
O26 0.0308(10) 0.0394(12) 0.0341(12) 0.0059(10) 0.0032(9) 0.0187(9)
O27 0.0350(10) 0.0232(11) 0.0376(13) -0.0015(9) 0.0045(9) -0.0037(8)
O28 0.0215(8) 0.0221(9) 0.0186(10) 0.0036(8) 0.0043(7) 0.0025(7)
C1 0.071(2) 0.049(2) 0.036(2) -0.0082(17) -0.0121(18) 0.0213(19)
C2 0.072(3) 0.043(2) 0.067(3) 0.001(2) -0.014(2) -0.0027(19)
C3 0.113(4) 0.046(2) 0.058(3) 0.006(2) -0.009(3) 0.010(2)
C4 0.085(3) 0.043(2) 0.051(2) 0.0056(19) -0.009(2) 0.024(2)
C5 0.058(2) 0.062(2) 0.056(2) 0.008(2) -0.0028(19) 0.0359(19)
C6 0.0382(16) 0.046(2) 0.0303(18) 0.0020(15) 0.0052(14) 0.0153(15)
C7 0.117(4) 0.033(2) 0.033(2) 0.0049(17) 0.001(2) 0.002(2)
C8 0.113(3) 0.040(2) 0.054(3) 0.0224(19) 0.036(2) 0.042(2)
C9 0.0492(19) 0.045(2) 0.054(2) 0.0212(18) 0.0064(17) 0.0192(16)
C21 0.053(2) 0.062(3) 0.061(3) -0.019(2) 0.0110(19) -0.0007(18)
C20 0.0413(17) 0.063(2) 0.038(2) 0.0006(17) 0.0078(15) 0.0221(16)
C19 0.0359(15) 0.0313(16) 0.0356(18) 0.0116(14) 0.0168(13) 0.0110(12)
C24 0.0465(17) 0.0345(18) 0.043(2) 0.0160(16) 0.0123(15) 0.0113(14)
C23 0.106(3) 0.0282(19) 0.064(3) 0.0200(19) 0.033(2) 0.023(2)
C22 0.099(3) 0.032(2) 0.092(4) -0.006(2) 0.045(3) -0.012(2)
C25 0.071(2) 0.093(3) 0.036(2) 0.012(2) 0.0201(19) 0.029(2)
C26 0.053(2) 0.062(2) 0.041(2) -0.0078(18) 0.0089(17) 0.0201(18)
C27 0.0392(16) 0.0318(17) 0.043(2) 0.0038(15) 0.0119(14) 0.0122(13)
C17 0.0373(17) 0.0379(19) 0.068(3) 0.0088(18) 0.0121(16) 0.0160(14)
C16 0.0421(18) 0.049(2) 0.061(3) 0.0296(19) 0.0128(17) 0.0171(16)
C18 0.0397(16) 0.0288(16) 0.0390(19) -0.0019(14) 0.0111(14) 0.0072(13)
C15 0.0313(14) 0.0407(18) 0.0239(16) 0.0026(14) 0.0092(12) 0.0064(13)
C14 0.064(2) 0.045(2) 0.0258(18) -0.0109(15) 0.0069(16) 0.0091(17)
C13 0.061(2) 0.0343(19) 0.037(2) -0.0113(16) -0.0042(16) -0.0002(16)
C12 0.078(3) 0.034(2) 0.051(2) 0.0072(18) 0.000(2) -0.0001(18)
C11 0.065(2) 0.0397(19) 0.0261(18) 0.0104(15) 0.0005(15) 0.0005(16)
C10 0.0443(17) 0.0328(17) 0.0246(17) 0.0027(14) -0.0059(13) 0.0085(13)
N1 0.0426(14) 0.0356(15) 0.0292(15) 0.0006(12) -0.0013(11) 0.0151(11)
N2 0.0550(17) 0.055(2) 0.0306(16) 0.0083(14) -0.0077(13) -0.0021(14)
N3 0.0322(12) 0.0258(13) 0.0221(13) -0.0005(10) 0.0051(10) 0.0065(10)
N4 0.0458(15) 0.0539(18) 0.0233(14) 0.0132(13) 0.0037(11) 0.0109(13)
N5 0.0281(11) 0.0262(13) 0.0326(14) 0.0083(11) 0.0101(10) 0.0074(10)
N6 0.090(2) 0.057(2) 0.046(2) 0.0288(17) 0.0257(17) 0.0223(18)

loop_
_atom_type_symbol
_atom_type_description
_atom_type_scat_dispersion_real
_atom_type_scat_dispersion_imag
_atom_type_scat_source
C C 0.0033 0.0016 'International Tables Vol C Tables 4.2.6.8 and 6.1.1.4'
N N 0.0061 0.0033 'International Tables Vol C Tables 4.2.6.8 and 6.1.1.4'
O O 0.0106 0.0060 'International Tables Vol C Tables 4.2.6.8 and 6.1.1.4'
V V 0.3005 0.5294 'International Tables Vol C Tables 4.2.6.8 and 6.1.1.4'
H H 0.0000 0.0000 'International Tables Vol C Tables 4.2.6.8 and 6.1.1.4'

loop_
_geom_angle_atom_site_label_1
_geom_angle_atom_site_label_2
_geom_angle_atom_site_label_3
_geom_angle
_geom_angle_site_symmetry_1
_geom_angle_site_symmetry_3
O20 V1 O4 105.03(9) . .
O20 V1 O1 102.13(9) . .
O4 V1 O1 97.28(8) . .
O20 V1 O15 100.09(9) . .
O4 V1 O15 93.12(8) . .
O1 V1 O15 152.03(7) . .
O20 V1 O11 97.86(9) . .
O4 V1 O11 156.97(8) . .
O1 V1 O11 75.13(7) . .
O15 V1 O11 85.23(7) . .
O20 V1 O6 170.94(8) . .
O4 V1 O6 84.00(7) . .
O1 V1 O6 76.99(6) . .
O15 V1 O6 78.38(7) . .
O11 V1 O6 73.15(6) . .
O20 V1 V9 138.49(7) . .
O4 V1 V9 80.72(6) . .
O1 V1 V9 36.98(5) . .
O15 V1 V9 120.89(5) . .
O11 V1 V9 80.48(5) . .
O6 V1 V9 42.56(4) . .
O20 V1 V8 139.14(7) . .
O4 V1 V8 34.40(6) . .
O1 V1 V8 91.32(5) . .
O15 V1 V8 82.75(6) . .
O11 V1 V8 122.94(5) . .
O6 V1 V8 49.81(4) . .
V9 V1 V8 59.809(14) . .
O25 V2 O22 106.53(9) . .
O25 V2 O23 100.09(9) . .
O22 V2 O23 94.81(8) . .
O25 V2 O1 102.49(9) . .
O22 V2 O1 95.20(8) . .
O23 V2 O1 151.51(7) . .
O25 V2 O11 96.31(8) . .
O22 V2 O11 156.68(8) . .
O23 V2 O11 85.61(7) . .
O1 V2 O11 74.88(7) . .
O25 V2 O18 169.27(8) . .
O22 V2 O18 84.15(7) . .
O23 V2 O18 77.55(7) . .
O1 V2 O18 77.03(6) . .
O11 V2 O18 73.14(6) . .
O25 V2 V3 140.82(7) . .
O22 V2 V3 34.74(6) . .
O23 V2 V3 82.95(5) . .
O1 V2 V3 90.31(5) . .
O11 V2 V3 122.84(5) . .
O18 V2 V3 49.70(4) . .
O26 V3 O16 104.43(9) . .
O26 V3 O14 102.07(9) . .
O16 V3 O14 92.07(8) . .
O26 V3 O22 102.39(9) . .
O16 V3 O22 91.30(8) . .
O14 V3 O22 153.61(8) . .
O26 V3 O13 101.70(9) . .
O16 V3 O13 153.84(7) . .
O14 V3 O13 83.73(7) . .
O22 V3 O13 81.79(7) . .
O26 V3 O18 175.19(8) . .
O16 V3 O18 80.29(7) . .
O14 V3 O18 78.49(7) . .
O22 V3 O18 76.30(6) . .
O13 V3 O18 73.57(6) . .
O26 V3 V4 137.11(8) . .
O16 V3 V4 32.86(5) . .
O14 V3 V4 82.06(5) . .
O22 V3 V4 86.72(5) . .
O13 V3 V4 121.15(5) . .
O18 V3 V4 47.66(4) . .
O26 V3 V2 132.73(8) . .
O16 V3 V2 82.75(6) . .
O14 V3 V2 124.61(5) . .
O22 V3 V2 30.35(5) . .
O13 V3 V2 78.60(5) . .
O18 V3 V2 46.20(4) . .
V4 V3 V2 64.414(14) . .
O26 V3 V9 131.81(8) . .
O16 V3 V9 123.77(6) . .
O14 V3 V9 78.27(6) . .
O22 V3 V9 78.13(5) . .
O13 V3 V9 30.13(5) . .
O18 V3 V9 43.48(4) . .
V4 V3 V9 91.023(15) . .
V2 V3 V9 60.770(14) . .
O26 V3 V5 132.82(8) . .
O16 V3 V5 82.65(6) . .
O14 V3 V5 30.80(5) . .
O22 V3 V5 124.30(5) . .
O13 V3 V5 80.63(5) . .
O18 V3 V5 48.05(4) . .
V4 V3 V5 59.730(14) . .
V2 V3 V5 94.231(15) . .
V9 V3 V5 61.181(13) . .
O21 V4 O28 104.55(9) . .
O21 V4 O16 105.22(9) . .
O28 V4 O16 94.30(8) . .
O21 V4 O23 97.86(9) . .
O28 V4 O23 156.45(8) . .
O16 V4 O23 86.63(8) . .
O21 V4 O12 97.89(8) . .
O28 V4 O12 87.64(8) . .
O16 V4 O12 155.48(7) . .
O23 V4 O12 82.13(7) . .
O21 V4 O18 169.56(8) . .
O28 V4 O18 81.60(7) . .
O16 V4 O18 82.42(7) . .
O23 V4 O18 75.19(7) . .
O12 V4 O18 73.68(6) . .
O21 V4 V3 137.66(7) . .
O28 V4 V3 85.51(5) . .
O16 V4 V3 32.45(5) . .
O23 V4 V3 82.74(5) . .
O12 V4 V3 123.88(5) . .
O18 V4 V3 50.21(4) . .
O21 V4 V10 129.62(7) . .
O28 V4 V10 79.23(6) . .
O16 V4 V10 124.81(6) . .
O23 V4 V10 80.95(5) . .
O12 V4 V10 31.77(5) . .
O18 V4 V10 42.40(4) . .
V3 V4 V10 92.472(16) . .
O21 V4 V5 137.87(7) . .
O28 V4 V5 33.34(5) . .
O16 V4 V5 83.47(6) . .
O23 V4 V5 124.03(5) . .
O12 V4 V5 84.89(5) . .
O18 V4 V5 48.94(4) . .
V3 V4 V5 60.962(14) . .
V10 V4 V5 61.452(14) . .
O19 V5 O14 103.48(9) . .
O19 V5 O28 102.39(9) . .
O14 V5 O28 93.67(8) . .
O19 V5 O9 101.85(9) . .
O14 V5 O9 91.25(7) . .
O28 V5 O9 153.38(8) . .
O19 V5 O3 101.70(8) . .
O14 V5 O3 153.76(8) . .
O28 V5 O3 88.02(7) . .
O9 V5 O3 76.41(7) . .
O19 V5 O18 175.44(8) . .
O14 V5 O18 80.81(7) . .
O28 V5 O18 78.69(7) . .
O9 V5 O18 76.30(6) . .
O3 V5 O18 73.85(6) . .
O19 V5 V6 91.07(7) . .
O14 V5 V6 130.78(6) . .
O28 V5 V6 129.12(5) . .
O9 V5 V6 39.53(5) . .
O3 V5 V6 41.09(5) . .
O18 V5 V6 84.87(4) . .
O19 V5 V4 133.94(7) . .
O14 V5 V4 82.58(6) . .
O28 V5 V4 31.77(5) . .
O9 V5 V4 123.85(5) . .
O3 V5 V4 85.29(5) . .
O18 V5 V4 47.58(4) . .
V6 V5 V4 119.609(17) . .
O19 V5 V3 135.22(7) . .
O14 V5 V3 31.99(6) . .
O28 V5 V3 82.78(5) . .
O9 V5 V3 87.75(5) . .
O3 V5 V3 123.03(5) . .
O18 V5 V3 49.19(4) . .
V6 V5 V3 120.248(17) . .
V4 V5 V3 59.308(14) . .
O2 V6 O7 104.10(9) . .
O2 V6 O5 102.46(9) . .
O7 V6 O5 94.05(8) . .
O2 V6 O9 101.32(8) . .
O7 V6 O9 90.95(7) . .
O5 V6 O9 153.69(8) . .
O2 V6 O3 99.58(8) . .
O7 V6 O3 154.81(8) . .
O5 V6 O3 89.07(7) . .
O9 V6 O3 75.97(7) . .
O2 V6 O6 173.39(8) . .
O7 V6 O6 81.84(7) . .
O5 V6 O6 79.75(7) . .
O9 V6 O6 75.42(6) . .
O3 V6 O6 74.13(6) . .
O2 V6 V5 89.47(7) . .
O7 V6 V5 130.06(6) . .
O5 V6 V5 130.11(6) . .
O9 V6 V5 39.11(5) . .
O3 V6 V5 41.04(5) . .
O6 V6 V5 84.41(4) . .
O2 V6 V7 134.08(7) . .
O7 V6 V7 83.36(6) . .
O5 V6 V7 31.73(5) . .
O9 V6 V7 124.09(5) . .
O3 V6 V7 86.34(5) . .
O6 V6 V7 48.69(4) . .
V5 V6 V7 120.459(18) . .
O2 V6 V8 136.23(7) . .
O7 V6 V8 32.36(6) . .
O5 V6 V8 82.98(5) . .
O9 V6 V8 87.63(5) . .
O3 V6 V8 124.08(5) . .
O6 V6 V8 49.96(4) . .
V5 V6 V8 120.296(17) . .
V7 V6 V8 59.742(14) . .
O24 V7 O5 104.79(9) . .
O24 V7 O8 104.52(9) . .
O5 V7 O8 93.87(8) . .
O24 V7 O15 98.85(9) . .
O5 V7 O15 155.44(8) . .
O8 V7 O15 86.46(8) . .
O24 V7 O17 99.93(9) . .
O5 V7 O17 86.77(8) . .
O8 V7 O17 154.48(7) . .
O15 V7 O17 82.68(7) . .
O24 V7 O6 171.30(9) . .
O5 V7 O6 80.19(7) . .
O8 V7 O6 81.99(7) . .
O15 V7 O6 75.54(6) . .
O17 V7 O6 72.97(6) . .
O24 V7 V8 136.58(8) . .
O5 V7 V8 84.31(5) . .
O8 V7 V8 32.06(5) . .
O15 V7 V8 83.05(5) . .
O17 V7 V8 123.17(5) . .
O6 V7 V8 50.20(4) . .
O24 V7 V6 137.48(8) . .
O5 V7 V6 32.75(5) . .
O8 V7 V6 83.05(6) . .
O15 V7 V6 123.55(5) . .
O17 V7 V6 83.86(5) . .
O6 V7 V6 48.11(4) . .
V8 V7 V6 60.335(14) . .
O24 V7 V10 131.16(8) . .
O5 V7 V10 78.36(6) . .
O8 V7 V10 124.09(6) . .
O15 V7 V10 81.16(5) . .
O17 V7 V10 31.27(4) . .
O6 V7 V10 42.11(4) . .
V8 V7 V10 92.157(15) . .
V6 V7 V10 60.880(14) . .
O27 V8 O8 104.33(9) . .
O27 V8 O7 103.26(10) . .
O8 V8 O7 93.23(8) . .
O27 V8 O4 101.26(9) . .
O8 V8 O4 89.26(8) . .
O7 V8 O4 153.89(8) . .
O27 V8 O10 101.94(9) . .
O8 V8 O10 153.45(8) . .
O7 V8 O10 84.39(7) . .
O4 V8 O10 81.90(7) . .
O27 V8 O6 174.05(9) . .
O8 V8 O6 80.94(7) . .
O7 V8 O6 78.94(7) . .
O4 V8 O6 75.81(6) . .
O10 V8 O6 72.64(6) . .
O27 V8 V7 136.94(8) . .
O8 V8 V7 32.70(6) . .
O7 V8 V7 83.01(5) . .
O4 V8 V7 85.22(5) . .
O10 V8 V7 121.12(5) . .
O6 V8 V7 48.51(4) . .
O27 V8 V6 134.87(8) . .
O8 V8 V6 83.15(6) . .
O7 V8 V6 31.67(5) . .
O4 V8 V6 123.53(5) . .
O10 V8 V6 81.07(5) . .
O6 V8 V6 47.73(4) . .
V7 V8 V6 59.923(14) . .
O27 V8 V9 132.04(8) . .
O8 V8 V9 123.51(6) . .
O7 V8 V9 79.06(6) . .
O4 V8 V9 77.94(5) . .
O10 V8 V9 30.10(5) . .
O6 V8 V9 42.57(4) . .
V7 V8 V9 91.018(15) . .
V6 V8 V9 61.439(13) . .
O27 V8 V1 131.26(8) . .
O8 V8 V1 82.13(6) . .
O7 V8 V1 124.85(6) . .
O4 V8 V1 30.01(5) . .
O10 V8 V1 77.73(5) . .
O6 V8 V1 45.98(4) . .
V7 V8 V1 64.085(14) . .
V6 V8 V1 93.654(16) . .
V9 V8 V1 59.940(14) . .
O10 V9 O13 107.89(8) . .
O10 V9 O9 96.55(8) . .
O13 V9 O9 96.79(8) . .
O10 V9 O1 97.42(8) . .
O13 V9 O1 96.26(8) . .
O9 V9 O1 156.93(7) . .
O10 V9 O6 87.98(7) . .
O13 V9 O6 164.09(8) . .
O9 V9 O6 82.01(7) . .
O1 V9 O6 80.23(7) . .
O10 V9 O18 164.91(7) . .
O13 V9 O18 87.17(7) . .
O9 V9 O18 82.22(7) . .
O1 V9 O18 79.52(7) . .
O6 V9 O18 76.94(6) . .
O10 V9 V8 37.66(6) . .
O13 V9 V8 145.53(6) . .
O9 V9 V8 88.66(5) . .
O1 V9 V8 91.26(5) . .
O6 V9 V8 50.37(5) . .
O18 V9 V8 127.30(5) . .
O10 V9 V3 145.24(6) . .
O13 V9 V3 37.37(6) . .
O9 V9 V3 88.93(5) . .
O1 V9 V3 89.98(5) . .
O6 V9 V3 126.77(5) . .
O18 V9 V3 49.84(4) . .
V8 V9 V3 176.548(17) . .
O10 V9 V1 82.93(6) . .
O13 V9 V1 132.61(6) . .
O9 V9 V1 128.46(5) . .
O1 V9 V1 36.44(5) . .
O6 V9 V1 46.46(5) . .
O18 V9 V1 86.10(5) . .
V8 V9 V1 60.251(14) . .
V3 V9 V1 119.755(18) . .
O12 V10 O17 105.48(8) . .
O12 V10 O3 100.96(8) . .
O17 V10 O3 101.28(8) . .
O12 V10 O18 87.07(7) . .
O17 V10 O18 164.42(7) . .
O3 V10 O18 84.95(7) . .
O12 V10 O6 164.68(8) . .
O17 V10 O6 87.17(7) . .
O3 V10 O6 84.60(7) . .
O18 V10 O6 79.14(6) . .
O12 V10 O11 92.79(8) . .
O17 V10 O11 92.11(7) . .
O3 V10 O11 157.38(7) . .
O18 V10 O11 77.84(6) . .
O6 V10 O11 77.88(7) . .
O12 V10 V4 39.55(6) . .
O17 V10 V4 145.03(6) . .
O3 V10 V4 89.14(5) . .
O18 V10 V4 48.16(5) . .
O6 V10 V4 127.29(5) . .
O11 V10 V4 90.19(5) . .
O12 V10 V7 144.20(6) . .
O17 V10 V7 38.71(6) . .
O3 V10 V7 89.85(5) . .
O18 V10 V7 128.13(5) . .
O6 V10 V7 48.99(4) . .
O11 V10 V7 89.35(5) . .
V4 V10 V7 176.249(17) . .
V1 O1 V2 108.32(8) . .
V1 O1 V9 106.59(8) . .
V2 O1 V9 107.52(8) . .
V10 O3 V5 108.57(8) . .
V10 O3 V6 107.95(8) . .
V5 O3 V6 97.87(7) . .
V1 O4 V8 115.59(9) . .
V7 O5 V6 115.52(9) . .
V10 O6 V9 102.28(7) . .
V10 O6 V1 101.90(7) . .
V9 O6 V1 90.98(6) . .
V10 O6 V6 90.86(6) . .
V9 O6 V6 91.57(6) . .
V1 O6 V6 166.14(8) . .
V10 O6 V7 88.89(6) . .
V9 O6 V7 167.76(9) . .
V1 O6 V7 91.57(6) . .
V6 O6 V7 83.20(6) . .
V10 O6 V8 168.62(8) . .
V9 O6 V8 87.06(5) . .
V1 O6 V8 84.22(5) . .
V6 O6 V8 82.31(6) . .
V7 O6 V8 81.29(5) . .
V6 O7 V8 115.97(9) . .
V8 O8 V7 115.24(9) . .
V9 O9 V5 108.33(8) . .
V9 O9 V6 107.74(8) . .
V5 O9 V6 101.35(7) . .
V9 O10 V8 112.24(8) . .
V10 O11 V2 105.69(7) . .
V10 O11 V1 105.79(8) . .
V2 O11 V1 94.76(6) . .
V10 O11 H11 116.0 . .
V2 O11 H11 116.0 . .
V1 O11 H11 116.0 . .
V10 O12 V4 108.68(8) . .
V9 O13 V3 112.50(8) . .
V5 O14 V3 117.22(9) . .
V1 O15 V7 112.71(8) . .
V1 O15 H15 108.8 . .
V7 O15 H15 108.8 . .
V3 O16 V4 114.70(9) . .
V10 O17 V7 110.01(8) . .
V10 O18 V9 101.15(7) . .
V10 O18 V2 102.02(7) . .
V9 O18 V2 91.25(6) . .
V10 O18 V4 89.43(6) . .
V9 O18 V4 167.62(8) . .
V2 O18 V4 92.82(6) . .
V10 O18 V5 90.73(6) . .
V9 O18 V5 89.91(6) . .
V2 O18 V5 166.71(8) . .
V4 O18 V5 83.48(5) . .
V10 O18 V3 169.85(8) . .
V9 O18 V3 86.67(5) . .
V2 O18 V3 84.10(5) . .
V4 O18 V3 82.13(5) . .
V5 O18 V3 82.76(5) . .
V2 O22 V3 114.92(9) . .
V2 O23 V4 112.57(9) . .
V2 O23 H23 108.8 . .
V4 O23 H23 108.8 . .
V4 O28 V5 114.89(9) . .
N1 C1 C2 112.5(3) . .
N1 C1 H1A 109.1 . .
C2 C1 H1A 109.1 . .
N1 C1 H1B 109.1 . .
C2 C1 H1B 109.1 . .
H1A C1 H1B 107.8 . .
C1 C2 C3 113.7(4) . .
C1 C2 H2A 108.8 . .
C3 C2 H2A 108.8 . .
C1 C2 H2B 108.8 . .
C3 C2 H2B 108.8 . .
H2A C2 H2B 107.7 . .
C4 C3 C2 117.1(3) . .
C4 C3 H3A 108.0 . .
C2 C3 H3A 108.0 . .
C4 C3 H3B 108.0 . .
C2 C3 H3B 108.0 . .
H3A C3 H3B 107.3 . .
C3 C4 C5 114.9(4) . .
C3 C4 H4A 108.5 . .
C5 C4 H4A 108.5 . .
C3 C4 H4B 108.5 . .
C5 C4 H4B 108.5 . .
H4A C4 H4B 107.5 . .
C6 C5 C4 110.6(3) . .
C6 C5 H5A 109.5 . .
C4 C5 H5A 109.5 . .
C6 C5 H5B 109.5 . .
C4 C5 H5B 109.5 . .
H5A C5 H5B 108.1 . .
N2 C6 N1 121.3(3) . .
N2 C6 C5 118.6(3) . .
N1 C6 C5 120.0(3) . .
N2 C7 C8 108.4(3) . .
N2 C7 H7A 110.0 . .
C8 C7 H7A 110.0 . .
N2 C7 H7B 110.0 . .
C8 C7 H7B 110.0 . .
H7A C7 H7B 108.4 . .
C7 C8 C9 109.7(3) . .
C7 C8 H8A 109.7 . .
C9 C8 H8A 109.7 . .
C7 C8 H8B 109.7 . .
C9 C8 H8B 109.7 . .
H8A C8 H8B 108.2 . .
N1 C9 C8 110.3(3) . .
N1 C9 H9A 109.6 . .
C8 C9 H9A 109.6 . .
N1 C9 H9B 109.6 . .
C8 C9 H9B 109.6 . .
H9A C9 H9B 108.1 . .
C20 C21 C22 113.9(3) . .
C20 C21 H21A 108.8 . .
C22 C21 H21A 108.8 . .
C20 C21 H21B 108.8 . .
C22 C21 H21B 108.8 . .
H21A C21 H21B 107.7 . .
C19 C20 C21 113.5(3) . .
C19 C20 H20A 108.9 . .
C21 C20 H20A 108.9 . .
C19 C20 H20B 108.9 . .
C21 C20 H20B 108.9 . .
H20A C20 H20B 107.7 . .
N5 C19 C20 115.2(2) . .
N5 C19 H19A 108.5 . .
C20 C19 H19A 108.5 . .
N5 C19 H19B 108.5 . .
C20 C19 H19B 108.5 . .
H19A C19 H19B 107.5 . .
N5 C24 N6 120.9(3) . .
N5 C24 C23 120.2(3) . .
N6 C24 C23 118.8(3) . .
C24 C23 C22 113.5(3) . .
C24 C23 H23A 108.9 . .
C22 C23 H23A 108.9 . .
C24 C23 H23B 108.9 . .
C22 C23 H23B 108.9 . .
H23A C23 H23B 107.7 . .
C21 C22 C23 113.8(3) . .
C21 C22 H22A 108.8 . .
C23 C22 H22A 108.8 . .
C21 C22 H22B 108.8 . .
C23 C22 H22B 108.8 . .
H22A C22 H22B 107.7 . .
N6 C25 C26 108.3(3) . .
N6 C25 H25A 110.0 . .
C26 C25 H25A 110.0 . .
N6 C25 H25B 110.0 . .
C26 C25 H25B 110.0 . .
H25A C25 H25B 108.4 . .
C25 C26 C27 110.0(3) . .
C25 C26 H26A 109.7 . .
C27 C26 H26A 109.7 . .
C25 C26 H26B 109.7 . .
C27 C26 H26B 109.7 . .
H26A C26 H26B 108.2 . .
N5 C27 C26 111.4(3) . .
N5 C27 H27A 109.3 . .
C26 C27 H27A 109.3 . .
N5 C27 H27B 109.3 . .
C26 C27 H27B 109.3 . .
H27A C27 H27B 108.0 . .
C18 C17 C16 112.6(3) . .
C18 C17 H17A 109.1 . .
C16 C17 H17A 109.1 . .
C18 C17 H17B 109.1 . .
C16 C17 H17B 109.1 . .
H17A C17 H17B 107.8 . .
N4 C16 C17 110.2(3) . .
N4 C16 H16A 109.6 . .
C17 C16 H16A 109.6 . .
N4 C16 H16B 109.6 . .
C17 C16 H16B 109.6 . .
H16A C16 H16B 108.1 . .
N3 C18 C17 112.3(3) . .
N3 C18 H18A 109.1 . .
C17 C18 H18A 109.1 . .
N3 C18 H18B 109.1 . .
C17 C18 H18B 109.1 . .
H18A C18 H18B 107.9 . .
N3 C15 N4 121.3(3) . .
N3 C15 C14 120.6(3) . .
N4 C15 C14 118.1(3) . .
C15 C14 C13 113.7(3) . .
C15 C14 H14A 108.8 . .
C13 C14 H14A 108.8 . .
C15 C14 H14B 108.8 . .
C13 C14 H14B 108.8 . .
H14A C14 H14B 107.7 . .
C12 C13 C14 114.3(3) . .
C12 C13 H13A 108.7 . .
C14 C13 H13A 108.7 . .
C12 C13 H13B 108.7 . .
C14 C13 H13B 108.7 . .
H13A C13 H13B 107.6 . .
C11 C12 C13 114.4(3) . .
C11 C12 H12A 108.7 . .
C13 C12 H12A 108.7 . .
C11 C12 H12B 108.7 . .
C13 C12 H12B 108.7 . .
H12A C12 H12B 107.6 . .
C12 C11 C10 113.5(3) . .
C12 C11 H11A 108.9 . .
C10 C11 H11A 108.9 . .
C12 C11 H11B 108.9 . .
C10 C11 H11B 108.9 . .
H11A C11 H11B 107.7 . .
N3 C10 C11 113.0(2) . .
N3 C10 H10A 109.0 . .
C11 C10 H10A 109.0 . .
N3 C10 H10B 109.0 . .
C11 C10 H10B 109.0 . .
H10A C10 H10B 107.8 . .
C6 N1 C9 121.0(3) . .
C6 N1 C1 120.9(3) . .
C9 N1 C1 117.6(3) . .
C6 N2 C7 122.6(3) . .
C6 N2 H2 118.7 . .
C7 N2 H2 118.7 . .
C15 N3 C18 121.5(2) . .
C15 N3 C10 121.7(2) . .
C18 N3 C10 116.8(2) . .
C15 N4 C16 125.1(3) . .
C15 N4 H4 117.5 . .
C16 N4 H4 117.5 . .
C24 N5 C27 121.5(3) . .
C24 N5 C19 121.1(3) . .
C27 N5 C19 117.5(2) . .
C24 N6 C25 123.9(3) . .
C24 N6 H6 118.1 . .
C25 N6 H6 118.1 . .

loop_
_geom_bond_atom_site_label_1
_geom_bond_atom_site_label_2
_geom_bond_distance
_geom_bond_site_symmetry_2
V1 O20 1.5938(18) .
V1 O4 1.7268(18) .
V1 O1 1.9240(16) .
V1 O15 1.9491(17) .
V1 O11 2.1284(17) .
V1 O6 2.2508(17) .
V1 V9 3.1046(6) .
V1 V8 3.1143(6) .
V2 O25 1.6021(19) .
V2 O22 1.7252(17) .
V2 O23 1.9337(17) .
V2 O1 1.9385(17) .
V2 O11 2.1265(16) .
V2 O18 2.2469(17) .
V2 V3 3.0966(6) .
V3 O26 1.5947(18) .
V3 O16 1.8075(17) .
V3 O14 1.8537(18) .
V3 O22 1.9455(18) .
V3 O13 2.0377(18) .
V3 O18 2.3744(16) .
V3 V4 3.0609(6) .
V3 V9 3.1015(6) .
V3 V5 3.1120(6) .
V4 O21 1.6044(18) .
V4 O28 1.7841(18) .
V4 O16 1.8278(17) .
V4 O23 2.0115(18) .
V4 O12 2.0606(17) .
V4 O18 2.2841(16) .
V4 V10 3.0655(6) .
V4 V5 3.0741(6) .
V5 O19 1.5936(18) .
V5 O14 1.7918(17) .
V5 O28 1.8627(17) .
V5 O9 1.9751(17) .
V5 O3 2.0348(16) .
V5 O18 2.3331(17) .
V5 V6 3.0698(6) .
V6 O2 1.5909(18) .
V6 O7 1.8076(17) .
V6 O5 1.8477(17) .
V6 O9 1.9931(17) .
V6 O3 2.0368(17) .
V6 O6 2.3109(17) .
V6 V7 3.0822(6) .
V6 V8 3.0950(6) .
V7 O24 1.5913(18) .
V7 O5 1.7962(18) .
V7 O8 1.8374(17) .
V7 O15 1.9966(18) .
V7 O17 2.0561(17) .
V7 O6 2.3315(16) .
V7 V8 3.0766(6) .
V7 V10 3.0890(6) .
V8 O27 1.5902(18) .
V8 O8 1.8054(17) .
V8 O7 1.8425(18) .
V8 O4 1.9509(18) .
V8 O10 2.0465(17) .
V8 O6 2.3911(17) .
V8 V9 3.1005(6) .
V9 O10 1.6800(17) .
V9 O13 1.6850(17) .
V9 O9 1.9251(17) .
V9 O1 1.9485(17) .
V9 O6 2.1002(16) .
V9 O18 2.1379(16) .
V10 O12 1.7038(17) .
V10 O17 1.7066(16) .
V10 O3 1.8260(17) .
V10 O18 2.0674(16) .
V10 O6 2.0718(16) .
V10 O11 2.0831(17) .
O11 H11 0.8500 .
O15 H15 0.8500 .
O23 H23 0.8499 .
C1 N1 1.472(4) .
C1 C2 1.497(6) .
C1 H1A 0.9700 .
C1 H1B 0.9700 .
C2 C3 1.544(5) .
C2 H2A 0.9700 .
C2 H2B 0.9700 .
C3 C4 1.480(5) .
C3 H3A 0.9700 .
C3 H3B 0.9700 .
C4 C5 1.532(5) .
C4 H4A 0.9700 .
C4 H4B 0.9700 .
C5 C6 1.479(5) .
C5 H5A 0.9700 .
C5 H5B 0.9700 .
C6 N2 1.306(4) .
C6 N1 1.323(4) .
C7 N2 1.458(5) .
C7 C8 1.485(6) .
C7 H7A 0.9700 .
C7 H7B 0.9700 .
C8 C9 1.487(5) .
C8 H8A 0.9700 .
C8 H8B 0.9700 .
C9 N1 1.469(4) .
C9 H9A 0.9700 .
C9 H9B 0.9700 .
C21 C20 1.512(5) .
C21 C22 1.520(6) .
C21 H21A 0.9700 .
C21 H21B 0.9700 .
C20 C19 1.511(4) .
C20 H20A 0.9700 .
C20 H20B 0.9700 .
C19 N5 1.475(4) .
C19 H19A 0.9700 .
C19 H19B 0.9700 .
C24 N5 1.306(4) .
C24 N6 1.321(4) .
C24 C23 1.483(5) .
C23 C22 1.524(6) .
C23 H23A 0.9700 .
C23 H23B 0.9700 .
C22 H22A 0.9700 .
C22 H22B 0.9700 .
C25 N6 1.442(5) .
C25 C26 1.488(5) .
C25 H25A 0.9700 .
C25 H25B 0.9700 .
C26 C27 1.503(5) .
C26 H26A 0.9700 .
C26 H26B 0.9700 .
C27 N5 1.463(4) .
C27 H27A 0.9700 .
C27 H27B 0.9700 .
C17 C18 1.494(4) .
C17 C16 1.501(5) .
C17 H17A 0.9700 .
C17 H17B 0.9700 .
C16 N4 1.442(4) .
C16 H16A 0.9700 .
C16 H16B 0.9700 .
C18 N3 1.460(4) .
C18 H18A 0.9700 .
C18 H18B 0.9700 .
C15 N3 1.313(4) .
C15 N4 1.317(4) .
C15 C14 1.483(4) .
C14 C13 1.522(5) .
C14 H14A 0.9700 .
C14 H14B 0.9700 .
C13 C12 1.514(5) .
C13 H13A 0.9700 .
C13 H13B 0.9700 .
C12 C11 1.514(5) .
C12 H12A 0.9700 .
C12 H12B 0.9700 .
C11 C10 1.518(4) .
C11 H11A 0.9700 .
C11 H11B 0.9700 .
C10 N3 1.469(4) .
C10 H10A 0.9700 .
C10 H10B 0.9700 .
N2 H2 0.8600 .
N4 H4 0.8600 .
N6 H6 0.8600 .

loop_
_geom_torsion_atom_site_label_1
_geom_torsion_atom_site_label_2
_geom_torsion_atom_site_label_3
_geom_torsion_atom_site_label_4
_geom_torsion
_geom_torsion_site_symmetry_1
_geom_torsion_site_symmetry_2
_geom_torsion_site_symmetry_3
_geom_torsion_site_symmetry_4
O12 V10 O3 V5 -74.02(9) . . . .
O17 V10 O3 V5 177.57(8) . . . .
O18 V10 O3 V5 12.01(7) . . . .
O6 V10 O3 V5 91.55(8) . . . .
O11 V10 O3 V5 52.4(2) . . . .
V4 V10 O3 V5 -36.05(6) . . . .
V7 V10 O3 V5 140.34(6) . . . .
O12 V10 O3 V6 -179.12(8) . . . .
O17 V10 O3 V6 72.47(9) . . . .
O18 V10 O3 V6 -93.10(8) . . . .
O6 V10 O3 V6 -13.56(7) . . . .
O11 V10 O3 V6 -52.7(2) . . . .
V4 V10 O3 V6 -141.15(6) . . . .
V7 V10 O3 V6 35.23(6) . . . .
O20 V1 O4 V8 -173.67(9) . . . .
O1 V1 O4 V8 81.63(10) . . . .
O15 V1 O4 V8 -72.35(10) . . . .
O11 V1 O4 V8 12.8(2) . . . .
O6 V1 O4 V8 5.61(9) . . . .
V9 V1 O4 V8 48.45(8) . . . .
O24 V7 O5 V6 176.91(10) . . . .
O8 V7 O5 V6 70.78(11) . . . .
O15 V7 O5 V6 -19.2(2) . . . .
O17 V7 O5 V6 -83.67(10) . . . .
O6 V7 O5 V6 -10.40(9) . . . .
V8 V7 O5 V6 40.14(8) . . . .
V10 V7 O5 V6 -53.25(8) . . . .
O2 V6 O5 V7 -175.85(10) . . . .
O7 V6 O5 V7 -70.44(11) . . . .
O9 V6 O5 V7 30.0(2) . . . .
O3 V6 O5 V7 84.54(10) . . . .
O6 V6 O5 V7 10.50(9) . . . .
V5 V6 O5 V7 84.15(10) . . . .
V8 V6 O5 V7 -39.97(8) . . . .
O2 V6 O7 V8 174.02(10) . . . .
O5 V6 O7 V8 70.09(10) . . . .
O9 V6 O7 V8 -84.06(10) . . . .
O3 V6 O7 V8 -26.4(2) . . . .
O6 V6 O7 V8 -8.94(9) . . . .
V5 V6 O7 V8 -84.52(10) . . . .
V7 V6 O7 V8 40.16(8) . . . .
O27 V8 O7 V6 -176.95(10) . . . .
O8 V8 O7 V6 -71.40(11) . . . .
O4 V8 O7 V6 23.5(2) . . . .
O10 V8 O7 V6 82.07(10) . . . .
O6 V8 O7 V6 8.71(9) . . . .
V7 V8 O7 V6 -40.29(8) . . . .
V9 V8 O7 V6 52.12(8) . . . .
V1 V8 O7 V6 11.26(12) . . . .
O27 V8 O8 V7 176.29(11) . . . .
O7 V8 O8 V7 71.72(11) . . . .
O4 V8 O8 V7 -82.28(10) . . . .
O10 V8 O8 V7 -12.2(2) . . . .
O6 V8 O8 V7 -6.53(9) . . . .
V6 V8 O8 V7 41.64(9) . . . .
V9 V8 O8 V7 -7.30(13) . . . .
V1 V8 O8 V7 -53.03(9) . . . .
O24 V7 O8 V8 -179.20(11) . . . .
O5 V7 O8 V8 -72.83(11) . . . .
O15 V7 O8 V8 82.56(10) . . . .
O17 V7 O8 V8 17.8(2) . . . .
O6 V7 O8 V8 6.68(10) . . . .
V6 V7 O8 V8 -41.86(9) . . . .
V10 V7 O8 V8 5.73(13) . . . .
O13 V9 O10 V8 178.54(8) . . . .
O9 V9 O10 V8 79.20(9) . . . .
O1 V9 O10 V8 -82.39(9) . . . .
O6 V9 O10 V8 -2.52(9) . . . .
O18 V9 O10 V8 -5.2(4) . . . .
V3 V9 O10 V8 176.82(3) . . . .
V1 V9 O10 V8 -48.87(7) . . . .
O17 V10 O12 V4 -179.88(8) . . . .
O3 V10 O12 V4 75.03(9) . . . .
O18 V10 O12 V4 -9.25(8) . . . .
O6 V10 O12 V4 -35.1(3) . . . .
O11 V10 O12 V4 -86.91(8) . . . .
V7 V10 O12 V4 -179.67(3) . . . .
O10 V9 O13 V3 -178.39(8) . . . .
O9 V9 O13 V3 -79.23(10) . . . .
O1 V9 O13 V3 81.71(9) . . . .
O6 V9 O13 V3 5.5(3) . . . .
O18 V9 O13 V3 2.58(9) . . . .
V8 V9 O13 V3 -176.81(3) . . . .
V1 V9 O13 V3 84.64(10) . . . .
O19 V5 O14 V3 -173.77(10) . . . .
O28 V5 O14 V3 -70.09(10) . . . .
O9 V5 O14 V3 83.73(10) . . . .
O3 V5 O14 V3 22.9(2) . . . .
O18 V5 O14 V3 7.82(9) . . . .
V6 V5 O14 V3 82.80(11) . . . .
V4 V5 O14 V3 -40.26(8) . . . .
O26 V3 O14 V5 177.14(11) . . . .
O16 V3 O14 V5 71.91(11) . . . .
O22 V3 O14 V5 -25.2(2) . . . .
O13 V3 O14 V5 -82.20(10) . . . .
O18 V3 O14 V5 -7.74(9) . . . .
V4 V3 O14 V5 40.53(8) . . . .
V2 V3 O14 V5 -10.71(13) . . . .
V9 V3 O14 V5 -52.18(8) . . . .
O26 V3 O16 V4 -174.92(10) . . . .
O14 V3 O16 V4 -71.90(10) . . . .
O22 V3 O16 V4 81.92(10) . . . .
O13 V3 O16 V4 8.1(2) . . . .
O18 V3 O16 V4 6.06(9) . . . .
V2 V3 O16 V4 52.74(8) . . . .
V9 V3 O16 V4 5.36(13) . . . .
V5 V3 O16 V4 -42.51(8) . . . .
O21 V4 O16 V3 -178.99(10) . . . .
O28 V4 O16 V3 74.65(11) . . . .
O23 V4 O16 V3 -81.76(10) . . . .
O12 V4 O16 V3 -19.1(2) . . . .
O18 V4 O16 V3 -6.26(9) . . . .
V10 V4 O16 V3 -5.22(13) . . . .
V5 V4 O16 V3 43.07(8) . . . .
O12 V10 O17 V7 179.81(8) . . . .
O3 V10 O17 V7 -75.34(9) . . . .
O18 V10 O17 V7 37.1(3) . . . .
O6 V10 O17 V7 8.58(8) . . . .
O11 V10 O17 V7 86.32(9) . . . .
V4 V10 O17 V7 179.67(3) . . . .
O25 V2 O22 V3 172.31(10) . . . .
O23 V2 O22 V3 70.29(10) . . . .
O1 V2 O22 V3 -83.00(10) . . . .
O11 V2 O22 V3 -19.8(2) . . . .
O18 V2 O22 V3 -6.65(9) . . . .
O21 V4 O28 V5 -178.17(10) . . . .
O16 V4 O28 V5 -71.23(10) . . . .
O23 V4 O28 V5 20.2(2) . . . .
O12 V4 O28 V5 84.29(9) . . . .
O18 V4 O28 V5 10.45(9) . . . .
V3 V4 O28 V5 -39.96(8) . . . .
V10 V4 O28 V5 53.42(8) . . . .
O19 V5 O28 V4 174.21(10) . . . .
O14 V5 O28 V4 69.54(10) . . . .
O9 V5 O28 V4 -30.6(2) . . . .
O3 V5 O28 V4 -84.24(10) . . . .
O18 V5 O28 V4 -10.32(9) . . . .
V6 V5 O28 V4 -84.06(10) . . . .
V3 V5 O28 V4 39.41(8) . . . .
N1 C1 C2 C3 -77.7(4) . . . .
C1 C2 C3 C4 53.0(6) . . . .
C2 C3 C4 C5 -56.9(6) . . . .
C3 C4 C5 C6 82.4(4) . . . .
C4 C5 C6 N2 109.4(4) . . . .
C4 C5 C6 N1 -67.3(4) . . . .
N2 C7 C8 C9 -55.6(4) . . . .
C7 C8 C9 N1 52.6(4) . . . .
C22 C21 C20 C19 -60.9(4) . . . .
C21 C20 C19 N5 81.6(4) . . . .
N5 C24 C23 C22 70.4(4) . . . .
N6 C24 C23 C22 -109.0(4) . . . .
C20 C21 C22 C23 60.2(5) . . . .
C24 C23 C22 C21 -81.0(5) . . . .
N6 C25 C26 C27 -53.3(4) . . . .
C25 C26 C27 N5 49.5(4) . . . .
C18 C17 C16 N4 43.3(4) . . . .
C16 C17 C18 N3 -45.2(4) . . . .
N3 C15 C14 C13 66.6(4) . . . .
N4 C15 C14 C13 -112.5(3) . . . .
C15 C14 C13 C12 -79.9(4) . . . .
C14 C13 C12 C11 60.1(5) . . . .
C13 C12 C11 C10 -61.0(4) . . . .
C12 C11 C10 N3 81.8(4) . . . .
N2 C6 N1 C9 -9.6(5) . . . .
C5 C6 N1 C9 167.0(3) . . . .
N2 C6 N1 C1 179.1(3) . . . .
C5 C6 N1 C1 -4.3(5) . . . .
C8 C9 N1 C6 -20.5(4) . . . .
C8 C9 N1 C1 151.2(3) . . . .
C2 C1 N1 C6 74.1(4) . . . .
C2 C1 N1 C9 -97.5(4) . . . .
N1 C6 N2 C7 5.5(5) . . . .
C5 C6 N2 C7 -171.1(3) . . . .
C8 C7 N2 C6 27.9(5) . . . .
N4 C15 N3 C18 -1.5(4) . . . .
C14 C15 N3 C18 179.3(3) . . . .
N4 C15 N3 C10 179.6(3) . . . .
C14 C15 N3 C10 0.5(4) . . . .
C17 C18 N3 C15 24.5(4) . . . .
C17 C18 N3 C10 -156.5(3) . . . .
C11 C10 N3 C15 -68.2(4) . . . .
C11 C10 N3 C18 112.9(3) . . . .
N3 C15 N4 C16 0.4(5) . . . .
C14 C15 N4 C16 179.6(3) . . . .
C17 C16 N4 C15 -22.0(4) . . . .
N6 C24 N5 C27 -6.2(4) . . . .
C23 C24 N5 C27 174.4(3) . . . .
N6 C24 N5 C19 174.2(3) . . . .
C23 C24 N5 C19 -5.2(4) . . . .
C26 C27 N5 C24 -19.8(4) . . . .
C26 C27 N5 C19 159.8(2) . . . .
C20 C19 N5 C24 -64.2(3) . . . .
C20 C19 N5 C27 116.2(3) . . . .
N5 C24 N6 C25 0.5(5) . . . .
C23 C24 N6 C25 179.9(4) . . . .
C26 C25 N6 C24 30.3(5) . . . .
